data_2240739
loop_
_publ_author_name
'Pradeep, P. S.'
'Naveen, S.'
'Kumara, M. N.'
'Mahadevan, K. M.'
'Lokanath, N. K.'

_publ_section_title
;
 Crystal structure of
 1-[(2<i>S</i>*,4<i>R</i>*)-6-fluoro-2-methyl-1,2,3,4-tetrahydroquinolin-4-yl]pyrrolidin-2-one
;
_journal_coeditor_code SU2767
_journal_issue 9
_journal_name_full 'Acta Crystallographica Section E'
_journal_page_first 153
_journal_page_last 156
_journal_paper_doi 10.1107/S1600536814019254
_journal_volume 70
_journal_year 2014
_chemical_formula_moiety 'C14 H17 F N2 O'
_chemical_formula_sum 'C14 H17 F N2 O'
_chemical_formula_weight 248.30
_chemical_name_systematic 1-[(2<i>S</i>,4<i>R</i>)-6-Fluoro-2-methyl-1,2,3,4-tetrahydroquinolin-4-yl]pyrrolidin-2-one
_space_group_IT_number 14
_symmetry_cell_setting monoclinic
_symmetry_space_group_name_Hall '-P 2yn'
_symmetry_space_group_name_H-M 'P 1 21/n 1'
_atom_sites_solution_hydrogens geom
_atom_sites_solution_primary direct
_atom_sites_solution_secondary difmap
_audit_creation_method 'PLATON <TABLE ACC> option'
_cell_angle_alpha 90
_cell_angle_beta 111.569(2)
_cell_angle_gamma 90
_cell_formula_units_Z 4
_cell_length_a 11.3414(3)
_cell_length_b 9.1909(3)
_cell_length_c 12.6799(4)
_cell_measurement_reflns_used 2009
_cell_measurement_temperature 100
_cell_measurement_theta_max 64.40
_cell_measurement_theta_min 4.48
_cell_volume 1229.17(7)
_computing_cell_refinement 'SAINT (Bruker, 2013)'
_computing_data_collection 'APEX2 (Bruker, 2013)'
_computing_data_reduction 'SAINT (Bruker, 2013)'
_computing_molecular_graphics 'Mercury (Macrae <i>et al.</i>, 2008)'
_computing_publication_material
;
PLATON (Spek, 2009), Mercury (Macrae <i>et al.</i>, 2008) and
publCIF
(Westrip, 2010)'
;
_computing_structure_refinement 'SHELXL97 (Sheldrick, 2008)'
_computing_structure_solution 'SHELXS97 (Sheldrick, 2008)'
_diffrn_ambient_temperature 100
_diffrn_detector_area_resol_mean 18.4
_diffrn_measured_fraction_theta_full 0.975
_diffrn_measured_fraction_theta_max 0.975
_diffrn_measurement_device_type 'Bruker X8 Proteum'
_diffrn_measurement_method '\f and \w scans'
_diffrn_radiation_monochromator 'Helios multilayer optics'
_diffrn_radiation_source 'Bruker MicroStar microfocus rotating anode'
_diffrn_radiation_type CuK\a
_diffrn_radiation_wavelength 1.54178
_diffrn_reflns_av_R_equivalents 0.0714
_diffrn_reflns_av_sigmaI/netI 0.0608
_diffrn_reflns_limit_h_max 13
_diffrn_reflns_limit_h_min -13
_diffrn_reflns_limit_k_max 10
_diffrn_reflns_limit_k_min -10
_diffrn_reflns_limit_l_max 14
_diffrn_reflns_limit_l_min -14
_diffrn_reflns_number 8574
_diffrn_reflns_reduction_process
;
;
_diffrn_reflns_theta_full 64.40
_diffrn_reflns_theta_max 64.40
_diffrn_reflns_theta_min 4.48
_exptl_absorpt_coefficient_mu 0.787
_exptl_absorpt_correction_T_max 0.848
_exptl_absorpt_correction_T_min 0.834
_exptl_absorpt_correction_type multi-scan
_exptl_absorpt_process_details '(SADABS; Bruker, 2013)'
_exptl_crystal_colour white
_exptl_crystal_density_diffrn 1.342
_exptl_crystal_density_method 'Not Measured'
_exptl_crystal_description block
_exptl_crystal_F_000 528
_exptl_crystal_size_max 0.23
_exptl_crystal_size_mid 0.22
_exptl_crystal_size_min 0.21
_refine_diff_density_max 0.197
_refine_diff_density_min -0.221
_refine_ls_extinction_method none
_refine_ls_goodness_of_fit_ref 0.998
_refine_ls_hydrogen_treatment mixed
_refine_ls_matrix_type full
_refine_ls_number_parameters 168
_refine_ls_number_reflns 2009
_refine_ls_number_restraints 0
_refine_ls_restrained_S_all 0.998
_refine_ls_R_factor_all 0.0636
_refine_ls_R_factor_gt 0.0430
_refine_ls_shift/su_max 0.049
_refine_ls_shift/su_mean 0.005
_refine_ls_structure_factor_coef Fsqd
_refine_ls_weighting_details 'calc w=1/[\s^2^(Fo^2^)+(0.0682P)^2^] where P=(Fo^2^+2Fc^2^)/3'
_refine_ls_weighting_scheme calc
_refine_ls_wR_factor_gt 0.1107
_refine_ls_wR_factor_ref 0.1222
_reflns_number_gt 1488
_reflns_number_total 2009
_reflns_threshold_expression I>2\s(I)
_cod_data_source_file su2767sup1.cif
_cod_data_source_block I
_cod_original_sg_symbol_H-M 'P 21/n'
_cod_database_code 2240739
_cod_database_fobs_code 2240739

loop_
_symmetry_equiv_pos_site_id
_symmetry_equiv_pos_as_xyz
1 x,y,z
2 1/2-x,1/2+y,1/2-z
3 -x,-y,-z
4 1/2+x,1/2-y,1/2+z

loop_
_atom_site_aniso_label
_atom_site_aniso_U_11
_atom_site_aniso_U_22
_atom_site_aniso_U_33
_atom_site_aniso_U_12
_atom_site_aniso_U_13
_atom_site_aniso_U_23
F1 0.0307(6) 0.0272(8) 0.0426(9) -0.0022(5) 0.0220(6) 0.0062(6)
O1 0.0320(8) 0.0396(11) 0.0193(9) 0.0119(7) 0.0048(7) 0.0021(7)
N1 0.0231(8) 0.0223(11) 0.0230(11) -0.0002(8) 0.0113(8) -0.0032(9)
N12 0.0185(8) 0.0178(10) 0.0172(10) 0.0019(7) 0.0055(7) -0.0011(8)
C2 0.0169(9) 0.0252(12) 0.0189(12) -0.0030(8) 0.0048(8) -0.0023(9)
C3 0.0197(9) 0.0230(12) 0.0216(12) -0.0038(8) 0.0066(9) -0.0035(9)
C4 0.0159(9) 0.0208(12) 0.0187(12) 0.0019(8) 0.0042(8) -0.0025(9)
C5 0.0223(10) 0.0180(12) 0.0210(12) 0.0035(8) 0.0090(9) 0.0017(9)
C6 0.0206(9) 0.0211(12) 0.0279(13) 0.0013(9) 0.0112(9) 0.0085(10)
C7 0.0225(10) 0.0161(12) 0.0281(13) -0.0008(8) 0.0046(9) 0.0019(10)
C8 0.0254(10) 0.0178(12) 0.0226(12) 0.0018(9) 0.0073(9) -0.0021(9)
C9 0.0159(9) 0.0185(12) 0.0194(12) 0.0051(8) 0.0035(8) 0.0040(9)
C10 0.0157(9) 0.0163(12) 0.0190(11) 0.0034(8) 0.0040(8) 0.0020(9)
C11 0.0244(10) 0.0359(14) 0.0254(13) -0.0044(10) 0.0112(9) -0.0019(11)
C13 0.0256(10) 0.0194(12) 0.0213(12) -0.0030(9) 0.0099(9) 0.0008(10)
C14 0.0281(10) 0.0227(13) 0.0290(13) -0.0002(9) 0.0156(9) -0.0012(10)
C15 0.0221(10) 0.0215(12) 0.0298(13) 0.0024(9) 0.0090(9) -0.0007(10)
C16 0.0194(9) 0.0266(13) 0.0232(12) 0.0066(9) 0.0038(9) 0.0000(10)

loop_
_atom_site_type_symbol
_atom_site_label
_atom_site_fract_x
_atom_site_fract_y
_atom_site_fract_z
_atom_site_U_iso_or_equiv
_atom_site_thermal_displace_type
_atom_site_calc_flag
_atom_site_refinement_flags
_atom_site_occupancy
F F1 0.84526(11) 0.14151(14) 0.28243(11) 0.0311(4) Uani d . 1.000
O O1 1.19100(13) 0.59593(18) 0.49292(13) 0.0316(5) Uani d . 1.000
N N1 1.15416(15) 0.3610(2) 0.07073(15) 0.0220(6) Uani d . 1.000
N N12 1.06638(14) 0.62374(18) 0.30482(14) 0.0181(5) Uani d . 1.000
C C2 1.23865(17) 0.4842(2) 0.11812(18) 0.0208(6) Uani d . 1.000
C C3 1.16936(17) 0.5931(2) 0.16463(18) 0.0217(6) Uani d . 1.000
C C4 1.13482(16) 0.5243(2) 0.25882(17) 0.0191(6) Uani d . 1.000
C C5 0.98300(17) 0.3254(2) 0.26777(18) 0.0201(7) Uani d . 1.000
C C6 0.92150(17) 0.1966(2) 0.22961(19) 0.0226(7) Uani d . 1.000
C C7 0.93354(18) 0.1203(2) 0.14035(19) 0.0236(7) Uani d . 1.000
C C8 1.01288(18) 0.1756(2) 0.09018(19) 0.0224(7) Uani d . 1.000
C C9 1.07908(16) 0.3066(2) 0.12729(17) 0.0188(6) Uani d . 1.000
C C10 1.06312(16) 0.3830(2) 0.21747(17) 0.0177(6) Uani d . 1.000
C C11 1.27895(19) 0.5500(3) 0.02753(19) 0.0280(7) Uani d . 1.000
C C13 1.09465(18) 0.6419(2) 0.41705(18) 0.0217(7) Uani d . 1.000
C C14 0.98829(18) 0.7274(2) 0.4329(2) 0.0252(7) Uani d . 1.000
C C15 0.92345(18) 0.7996(2) 0.31843(19) 0.0246(7) Uani d . 1.000
C C16 0.94501(18) 0.6917(2) 0.23558(19) 0.0242(7) Uani d . 1.000
H H1N 1.182(2) 0.296(3) 0.039(2) 0.033(7) Uiso d . 1.000
H H2 1.31410 0.44940 0.18040 0.0250 Uiso c R 1.000
H H3A 1.09290 0.62550 0.10410 0.0260 Uiso c R 1.000
H H3B 1.22290 0.67730 0.19400 0.0260 Uiso c R 1.000
H H4 1.21440 0.49960 0.32060 0.0230 Uiso c R 1.000
H H5 0.97130 0.37440 0.32730 0.0240 Uiso c R 1.000
H H7 0.88930 0.03410 0.11480 0.0280 Uiso c R 1.000
H H8 1.02290 0.12520 0.03040 0.0270 Uiso c R 1.000
H H11A 1.31770 0.47640 -0.00270 0.0420 Uiso c R 1.000
H H11B 1.33870 0.62680 0.05990 0.0420 Uiso c R 1.000
H H11C 1.20600 0.58850 -0.03210 0.0420 Uiso c R 1.000
H H14A 1.02120 0.79930 0.49250 0.0300 Uiso c R 1.000
H H14B 0.93040 0.66350 0.45110 0.0300 Uiso c R 1.000
H H15A 0.96160 0.89310 0.31530 0.0300 Uiso c R 1.000
H H15B 0.83370 0.81320 0.30230 0.0300 Uiso c R 1.000
H H16A 0.87740 0.62030 0.21000 0.0290 Uiso c R 1.000
H H16B 0.95120 0.74120 0.17030 0.0290 Uiso c R 1.000

loop_
_atom_type_symbol
_atom_type_description
_atom_type_scat_dispersion_real
_atom_type_scat_dispersion_imag
_atom_type_scat_source
C C 0.0181 0.0091 ' International Tables Vol C Tables 4.2.6.8 and 6.1.1.4'
H H 0.0000 0.0000 ' International Tables Vol C Tables 4.2.6.8 and 6.1.1.4'
F F 0.0727 0.0534 ' International Tables Vol C Tables 4.2.6.8 and 6.1.1.4'
N N 0.0311 0.0180 ' International Tables Vol C Tables 4.2.6.8 and 6.1.1.4'
O O 0.0492 0.0322 ' International Tables Vol C Tables 4.2.6.8 and 6.1.1.4'

loop_
_geom_angle_atom_site_label_1
_geom_angle_atom_site_label_2
_geom_angle_atom_site_label_3
_geom_angle
_geom_angle_publ_flag
C2 N1 C9 119.93(17) no
C4 N12 C13 123.12(17) no
C4 N12 C16 123.22(16) no
C13 N12 C16 112.59(17) no
C2 N1 H1N 116.2(17) no
C9 N1 H1N 113.5(18) no
C3 C2 C11 112.08(17) no
N1 C2 C3 108.38(17) no
N1 C2 C11 109.48(18) no
C2 C3 C4 110.45(15) no
N12 C4 C10 112.27(16) no
C3 C4 C10 110.07(16) no
N12 C4 C3 112.50(15) no
C6 C5 C10 120.03(19) no
F1 C6 C7 118.91(17) no
F1 C6 C5 118.54(18) no
C5 C6 C7 122.6(2) no
C6 C7 C8 118.04(18) no
C7 C8 C9 121.42(19) no
N1 C9 C10 121.63(17) no
N1 C9 C8 119.20(18) no
C8 C9 C10 119.11(18) no
C4 C10 C9 119.59(17) no
C4 C10 C5 121.56(17) no
C5 C10 C9 118.84(17) no
O1 C13 C14 126.5(2) no
N12 C13 C14 108.20(18) no
O1 C13 N12 125.3(2) no
C13 C14 C15 103.28(18) no
C14 C15 C16 103.30(16) no
N12 C16 C15 102.49(17) no
N1 C2 H2 109.00 no
C3 C2 H2 109.00 no
C11 C2 H2 109.00 no
C2 C3 H3A 110.00 no
C2 C3 H3B 110.00 no
C4 C3 H3A 110.00 no
C4 C3 H3B 110.00 no
H3A C3 H3B 108.00 no
N12 C4 H4 107.00 no
C3 C4 H4 107.00 no
C10 C4 H4 107.00 no
C6 C5 H5 120.00 no
C10 C5 H5 120.00 no
C6 C7 H7 121.00 no
C8 C7 H7 121.00 no
C7 C8 H8 119.00 no
C9 C8 H8 119.00 no
C2 C11 H11A 109.00 no
C2 C11 H11B 109.00 no
C2 C11 H11C 109.00 no
H11A C11 H11B 110.00 no
H11A C11 H11C 109.00 no
H11B C11 H11C 110.00 no
C13 C14 H14A 111.00 no
C13 C14 H14B 111.00 no
C15 C14 H14A 111.00 no
C15 C14 H14B 111.00 no
H14A C14 H14B 109.00 no
C14 C15 H15A 111.00 no
C14 C15 H15B 111.00 no
C16 C15 H15A 111.00 no
C16 C15 H15B 111.00 no
H15A C15 H15B 109.00 no
N12 C16 H16A 111.00 no
N12 C16 H16B 111.00 no
C15 C16 H16A 111.00 no
C15 C16 H16B 111.00 no
H16A C16 H16B 109.00 no

loop_
_geom_bond_atom_site_label_1
_geom_bond_atom_site_label_2
_geom_bond_distance
_geom_bond_publ_flag
F1 C6 1.371(2) no
O1 C13 1.235(3) no
N1 C2 1.462(3) no
N1 C9 1.392(3) no
N12 C4 1.453(3) no
N12 C13 1.349(3) no
N12 C16 1.472(3) no
N1 H1N 0.84(3) no
C2 C11 1.510(3) no
C2 C3 1.519(3) no
C3 C4 1.524(3) no
C4 C10 1.520(3) no
C5 C6 1.369(3) no
C5 C10 1.392(3) no
C6 C7 1.380(3) no
C7 C8 1.376(3) no
C8 C9 1.405(3) no
C9 C10 1.409(3) no
C13 C14 1.514(3) no
C14 C15 1.518(3) no
C15 C16 1.528(3) no
C2 H2 0.9800 no
C3 H3A 0.9700 no
C3 H3B 0.9700 no
C4 H4 0.9800 no
C5 H5 0.9300 no
C7 H7 0.9300 no
C8 H8 0.9300 no
C11 H11A 0.9600 no
C11 H11B 0.9600 no
C11 H11C 0.9600 no
C14 H14A 0.9700 no
C14 H14B 0.9700 no
C15 H15A 0.9700 no
C15 H15B 0.9700 no
C16 H16A 0.9700 no
C16 H16B 0.9700 no

loop_
_geom_hbond_atom_site_label_D
_geom_hbond_atom_site_label_H
_geom_hbond_atom_site_label_A
_geom_hbond_site_symmetry_A
_geom_hbond_distance_DH
_geom_hbond_distance_HA
_geom_hbond_distance_DA
_geom_hbond_angle_DHA
_geom_hbond_publ_flag
N1 H1N O1 2_745 0.84(3) 2.46(3) 3.273(2) 162(2) yes
C7 H7 O1 4_454 0.93 2.51 3.351(3) 150 yes
C15 H15B F1 2_655 0.97 2.48 3.189(3) 130 yes
C11 H11C Cg1 3_765 0.97 2.80 3.748(3) 168 yes

loop_
_geom_torsion_atom_site_label_1
_geom_torsion_atom_site_label_2
_geom_torsion_atom_site_label_3
_geom_torsion_atom_site_label_4
_geom_torsion
_geom_torsion_publ_flag
C9 N1 C2 C3 -40.8(2) no
C9 N1 C2 C11 -163.35(18) no
C2 N1 C9 C8 -170.60(18) no
C2 N1 C9 C10 12.4(3) no
C13 N12 C4 C3 -133.86(19) no
C13 N12 C4 C10 101.3(2) no
C16 N12 C4 C3 58.9(2) no
C16 N12 C4 C10 -66.0(2) no
C4 N12 C13 O1 11.8(3) no
C4 N12 C13 C14 -168.15(17) no
C16 N12 C13 O1 -179.74(19) no
C16 N12 C13 C14 0.4(2) no
C4 N12 C16 C15 -172.51(17) no
C13 N12 C16 C15 19.0(2) no
N1 C2 C3 C4 61.2(2) no
C11 C2 C3 C4 -177.83(17) no
C2 C3 C4 N12 -179.05(16) no
C2 C3 C4 C10 -53.0(2) no
N12 C4 C10 C5 -30.7(3) no
N12 C4 C10 C9 150.31(18) no
C3 C4 C10 C5 -156.85(18) no
C3 C4 C10 C9 24.2(2) no
C10 C5 C6 F1 178.75(18) no
C10 C5 C6 C7 -1.1(3) no
C6 C5 C10 C4 -178.91(19) no
C6 C5 C10 C9 0.1(3) no
F1 C6 C7 C8 -178.47(19) no
C5 C6 C7 C8 1.4(3) no
C6 C7 C8 C9 -0.7(3) no
C7 C8 C9 N1 -177.40(19) no
C7 C8 C9 C10 -0.3(3) no
N1 C9 C10 C4 -3.4(3) no
N1 C9 C10 C5 177.61(19) no
C8 C9 C10 C4 179.63(18) no
C8 C9 C10 C5 0.6(3) no
O1 C13 C14 C15 160.3(2) no
N12 C13 C14 C15 -19.8(2) no
C13 C14 C15 C16 30.3(2) no
C14 C15 C16 N12 -29.9(2) no
